data_4509771
loop_
_publ_author_name
'Liu, Yabing'
'Liao, Wuping'
'Bi, Yanfeng'
'Wang, Xiaofei'
'Zhang, Hongjie'

_publ_contact_author 'Prof Dr Wuping Liao'
_publ_section_title
;
 Assembly of Seven Supramolecular Compounds withp-Sulfonatocalix[6]arene
;
_journal_issue 12
_journal_name_full 'Crystal Growth &amp; Design'
_journal_page_first 5311
_journal_paper_doi 10.1021/cg900814b
_journal_volume 9
_journal_year 2009
_chemical_formula_moiety '[Cu(C12H8N2)(C3N2H4)2]2 [Cu(C12H8N2)(C3N2H4)(H2O)2]2 [C42H28S6O24] [H2O]13.25'
_chemical_formula_sum 'C108 H118.5 Cu4 N20 O41.25 S6'
_chemical_formula_weight 2803.25
_chemical_name_common '[Cu(C12H8N2)(C3N2H4)2]2 [Cu(C12H8N2)(C3N2H4)(H2O)2]2 [C42H28S6O24] [H2O]13.25'
_chemical_name_systematic
; 
 ? 
;
_space_group_IT_number 2
_symmetry_cell_setting triclinic
_symmetry_space_group_name_Hall '-P 1'
_symmetry_space_group_name_H-M 'P -1'
_atom_sites_solution_hydrogens geom
_atom_sites_solution_primary direct
_atom_sites_solution_secondary difmap
_audit_creation_method SHELXL-97
_cell_angle_alpha 82.7620(10)
_cell_angle_beta 82.3900(10)
_cell_angle_gamma 84.6260(10)
_cell_formula_units_Z 1
_cell_length_a 12.8498(5)
_cell_length_b 13.3198(5)
_cell_length_c 17.2996(7)
_cell_measurement_temperature 187(2)
_cell_volume 2902.5(2)
_computing_cell_refinement 'Bruker SAINT'
_computing_data_collection 'Bruker APEX2'
_computing_data_reduction 'Bruker SAINT'
_computing_molecular_graphics 'Bruker SHELXTL'
_computing_publication_material 'Bruker SHELXTL'
_computing_structure_refinement 'SHELXL-97 (Sheldrick, 2008)'
_computing_structure_solution 'SHELXS-97 (Sheldrick, 2008)'
_diffrn_ambient_temperature 187(2)
_diffrn_measured_fraction_theta_full 0.995
_diffrn_measured_fraction_theta_max 0.995
_diffrn_radiation_monochromator graphite
_diffrn_radiation_source 'fine-focus sealed tube'
_diffrn_radiation_type MoK\a
_diffrn_radiation_wavelength 0.71073
_diffrn_reflns_av_R_equivalents 0.0240
_diffrn_reflns_av_sigmaI/netI 0.0432
_diffrn_reflns_limit_h_max 15
_diffrn_reflns_limit_h_min -15
_diffrn_reflns_limit_k_max 15
_diffrn_reflns_limit_k_min -15
_diffrn_reflns_limit_l_max 20
_diffrn_reflns_limit_l_min -15
_diffrn_reflns_number 17765
_diffrn_reflns_theta_full 25.00
_diffrn_reflns_theta_max 25.00
_diffrn_reflns_theta_min 1.88
_exptl_absorpt_coefficient_mu 0.929
_exptl_absorpt_correction_T_max 0.8687
_exptl_absorpt_correction_T_min 0.8127
_exptl_absorpt_correction_type empirical
_exptl_absorpt_process_details ' SADABS, Sheldrick, 1996'
_exptl_crystal_colour green
_exptl_crystal_density_diffrn 1.600
_exptl_crystal_density_method 'not measured'
_exptl_crystal_description block
_exptl_crystal_F_000 1442
_exptl_crystal_size_max 0.23
_exptl_crystal_size_mid 0.21
_exptl_crystal_size_min 0.16
_refine_diff_density_max 0.984
_refine_diff_density_min -0.484
_refine_diff_density_rms 0.069
_refine_ls_extinction_method none
_refine_ls_goodness_of_fit_ref 1.060
_refine_ls_hydrogen_treatment mixed
_refine_ls_matrix_type full
_refine_ls_number_parameters 820
_refine_ls_number_reflns 10165
_refine_ls_number_restraints 1
_refine_ls_restrained_S_all 1.060
_refine_ls_R_factor_all 0.0558
_refine_ls_R_factor_gt 0.0409
_refine_ls_shift/su_max 0.001
_refine_ls_shift/su_mean 0.000
_refine_ls_structure_factor_coef Fsqd
_refine_ls_weighting_details 'calc w=1/[\s^2^(Fo^2^)+(0.0555P)^2^+0.9479P] where P=(Fo^2^+2Fc^2^)/3'
_refine_ls_weighting_scheme calc
_refine_ls_wR_factor_gt 0.1027
_refine_ls_wR_factor_ref 0.1081
_reflns_number_gt 8041
_reflns_number_total 10165
_reflns_threshold_expression >2sigma(I)
_cod_data_source_file cg900814bsup1.cif
_cod_data_source_block compound_2
_cod_depositor_comments
;
The following automatic conversions were performed:

'_symmetry_cell_setting' value 'Triclinic' changed to 'triclinic'
according to /home/saulius/struct/CIF-dictionaries/cif_core.dic
dictionary named 'cif_core.dic' version 2.4.2 from 2011-04-26.

Automatic conversion script
Id: cif_fix_values 1891 2012-01-12 08:04:46Z andrius 
;
_cod_original_sg_symbol_H-M 'P-1   '
_cod_original_formula_sum 'C108 H118.50 Cu4 N20 O41.25 S6'
_cod_database_code 4509771

loop_
_symmetry_equiv_pos_as_xyz
'x, y, z'
'-x, -y, -z'

loop_
_atom_site_label
_atom_site_type_symbol
_atom_site_fract_x
_atom_site_fract_y
_atom_site_fract_z
_atom_site_U_iso_or_equiv
_atom_site_adp_type
_atom_site_occupancy
_atom_site_symmetry_multiplicity
_atom_site_calc_flag
_atom_site_refinement_flags
Cu1 Cu 0.41051(3) 0.46549(3) 0.79709(2) 0.02465(11) Uani 1 1 d .
Cu2 Cu 0.59017(3) 0.00767(3) 0.75929(2) 0.02522(11) Uani 1 1 d .
S1 S 0.46336(6) 0.26115(5) 0.68623(4) 0.02118(16) Uani 1 1 d .
S2 S 0.32726(6) 0.27051(5) 0.23113(4) 0.02287(17) Uani 1 1 d .
S3 S -0.12353(8) 0.21338(7) 0.07875(6) 0.0467(3) Uani 1 1 d .
N1 N 0.3700(2) 0.52585(18) 0.69078(14) 0.0284(6) Uani 1 1 d .
N2 N 0.2557(2) 0.43952(19) 0.81632(14) 0.0260(6) Uani 1 1 d .
N3 N 0.67859(19) 0.00328(17) 0.65446(14) 0.0215(5) Uani 1 1 d .
N4 N 0.49064(19) -0.06248(17) 0.70600(14) 0.0240(6) Uani 1 1 d .
N5 N 0.4417(2) 0.41470(18) 0.90421(14) 0.0265(6) Uani 1 1 d .
N6 N 0.4450(3) 0.3891(2) 1.03034(18) 0.0468(9) Uani 1 1 d .
N7 N 0.6999(2) 0.06673(19) 0.80579(14) 0.0275(6) Uani 1 1 d .
N8 N 0.8199(3) 0.0828(3) 0.8814(2) 0.0527(9) Uani 1 1 d .
N9 N 0.4932(2) 0.00857(19) 0.85806(14) 0.0279(6) Uani 1 1 d .
N10 N 0.3646(3) 0.0527(3) 0.94465(18) 0.0520(9) Uani 1 1 d D
C1 C 0.1573(2) 0.2081(2) 0.71161(16) 0.0214(6) Uani 1 1 d .
C2 C 0.2609(2) 0.2106(2) 0.72347(17) 0.0220(6) Uani 1 1 d .
H2A H 0.2850 0.1754 0.7698 0.026 Uiso 1 1 calc R
C3 C 0.3307(2) 0.2637(2) 0.66873(16) 0.0189(6) Uani 1 1 d .
C4 C 0.2971(2) 0.3138(2) 0.60017(16) 0.0201(6) Uani 1 1 d .
H4A H 0.3451 0.3504 0.5631 0.024 Uiso 1 1 calc R
C5 C 0.1942(2) 0.3110(2) 0.58510(16) 0.0195(6) Uani 1 1 d .
C6 C 0.1581(2) 0.3669(2) 0.50976(16) 0.0211(6) Uani 1 1 d .
H6A H 0.2046 0.4224 0.4913 0.025 Uiso 1 1 calc R
H6B H 0.0862 0.3988 0.5229 0.025 Uiso 1 1 calc R
C7 C 0.1559(2) 0.3048(2) 0.44130(16) 0.0184(6) Uani 1 1 d .
C8 C 0.2364(2) 0.3088(2) 0.37889(16) 0.0203(6) Uani 1 1 d .
H8A H 0.2956 0.3456 0.3811 0.024 Uiso 1 1 calc R
C9 C 0.2313(2) 0.2598(2) 0.31382(16) 0.0189(6) Uani 1 1 d .
C10 C 0.1440(2) 0.2067(2) 0.30902(16) 0.0214(6) Uani 1 1 d .
H10A H 0.1406 0.1742 0.2637 0.026 Uiso 1 1 calc R
C11 C 0.0635(2) 0.2013(2) 0.36934(16) 0.0188(6) Uani 1 1 d .
C12 C -0.0334(2) 0.1455(2) 0.36916(18) 0.0277(7) Uani 1 1 d .
H12A H -0.0959 0.1922 0.3829 0.033 Uiso 1 1 calc R
H12B H -0.0331 0.0882 0.4115 0.033 Uiso 1 1 calc R
C13 C -0.0478(2) 0.1039(2) 0.29417(17) 0.0242(7) Uani 1 1 d .
C14 C -0.0702(2) 0.1690(2) 0.22827(18) 0.0290(7) Uani 1 1 d .
H14A H -0.0691 0.2402 0.2283 0.035 Uiso 1 1 calc R
C15 C -0.0942(3) 0.1306(2) 0.16232(18) 0.0319(8) Uani 1 1 d .
C16 C -0.0997(3) 0.0265(2) 0.16353(18) 0.0305(7) Uani 1 1 d .
H16A H -0.1198 0.0011 0.1193 0.037 Uiso 1 1 calc R
C17 C -0.0764(2) -0.0408(2) 0.22795(17) 0.0242(7) Uani 1 1 d .
C18 C 0.0798(2) 0.1542(2) 0.77372(17) 0.0262(7) Uani 1 1 d .
H18A H 0.0970 0.1652 0.8260 0.031 Uiso 1 1 calc R
H18B H 0.0084 0.1870 0.7683 0.031 Uiso 1 1 calc R
C19 C 0.1229(2) 0.2587(2) 0.64116(16) 0.0208(6) Uani 1 1 d .
C20 C 0.0705(2) 0.2496(2) 0.43646(16) 0.0188(6) Uani 1 1 d .
C21 C -0.0471(2) -0.0010(2) 0.29272(16) 0.0221(6) Uani 1 1 d .
C22 C 0.4292(3) 0.5626(2) 0.62745(19) 0.0365(8) Uani 1 1 d .
H22A H 0.5029 0.5617 0.6288 0.044 Uiso 1 1 calc R
C23 C 0.3880(3) 0.6030(3) 0.5580(2) 0.0440(9) Uani 1 1 d .
H23A H 0.4334 0.6272 0.5130 0.053 Uiso 1 1 calc R
C24 C 0.2829(3) 0.6072(2) 0.5558(2) 0.0444(10) Uani 1 1 d .
H24A H 0.2539 0.6355 0.5094 0.053 Uiso 1 1 calc R
C25 C 0.1057(3) 0.5684(3) 0.6242(2) 0.0440(10) Uani 1 1 d .
H25A H 0.0724 0.5980 0.5799 0.053 Uiso 1 1 calc R
C26 C 0.0469(3) 0.5256(3) 0.6886(2) 0.0469(10) Uani 1 1 d .
H26A H -0.0271 0.5261 0.6889 0.056 Uiso 1 1 calc R
C27 C 0.0402(3) 0.4280(3) 0.8226(2) 0.0489(10) Uani 1 1 d .
H27A H -0.0339 0.4251 0.8261 0.059 Uiso 1 1 calc R
C28 C 0.0930(3) 0.3820(3) 0.8821(2) 0.0440(9) Uani 1 1 d .
H28A H 0.0565 0.3455 0.9266 0.053 Uiso 1 1 calc R
C29 C 0.2018(3) 0.3887(2) 0.87729(19) 0.0345(8) Uani 1 1 d .
H29A H 0.2382 0.3559 0.9190 0.041 Uiso 1 1 calc R
C30 C 0.2030(3) 0.4820(2) 0.75565(18) 0.0286(7) Uani 1 1 d .
C31 C 0.0944(3) 0.4796(3) 0.7561(2) 0.0367(8) Uani 1 1 d .
C32 C 0.2168(3) 0.5697(2) 0.6219(2) 0.0368(9) Uani 1 1 d .
C33 C 0.2647(3) 0.5284(2) 0.68833(18) 0.0276(7) Uani 1 1 d .
C34 C 0.7698(2) 0.0411(2) 0.62964(18) 0.0284(7) Uani 1 1 d .
H34A H 0.8021 0.0743 0.6647 0.034 Uiso 1 1 calc R
C35 C 0.8210(3) 0.0344(3) 0.55383(18) 0.0319(8) Uani 1 1 d .
H35A H 0.8862 0.0636 0.5375 0.038 Uiso 1 1 calc R
C36 C 0.7765(3) -0.0144(2) 0.50371(18) 0.0309(7) Uani 1 1 d .
H36A H 0.8117 -0.0214 0.4526 0.037 Uiso 1 1 calc R
C37 C 0.6230(3) -0.1033(2) 0.47846(18) 0.0318(8) Uani 1 1 d .
H37A H 0.6537 -0.1116 0.4264 0.038 Uiso 1 1 calc R
C38 C 0.5284(3) -0.1379(2) 0.50426(19) 0.0340(8) Uani 1 1 d .
H38A H 0.4938 -0.1708 0.4704 0.041 Uiso 1 1 calc R
C39 C 0.3773(3) -0.1557(2) 0.6129(2) 0.0364(8) Uani 1 1 d .
H39A H 0.3378 -0.1882 0.5819 0.044 Uiso 1 1 calc R
C40 C 0.3366(3) -0.1379(3) 0.6869(2) 0.0383(8) Uani 1 1 d .
H40A H 0.2682 -0.1573 0.7077 0.046 Uiso 1 1 calc R
C41 C 0.3948(3) -0.0912(2) 0.7323(2) 0.0345(8) Uani 1 1 d .
H41A H 0.3651 -0.0794 0.7839 0.041 Uiso 1 1 calc R
C42 C 0.5318(2) -0.0795(2) 0.63190(17) 0.0218(6) Uani 1 1 d .
C43 C 0.4784(3) -0.1259(2) 0.58229(19) 0.0285(7) Uani 1 1 d .
C44 C 0.6790(2) -0.0544(2) 0.52713(17) 0.0252(7) Uani 1 1 d .
C45 C 0.6328(2) -0.0433(2) 0.60386(16) 0.0219(6) Uani 1 1 d .
C46 C 0.3939(3) 0.4369(3) 0.97202(19) 0.0364(8) Uani 1 1 d .
H46A H 0.3316 0.4809 0.9790 0.044 Uiso 1 1 calc R
C47 C 0.5275(3) 0.3508(2) 0.9204(2) 0.0352(8) Uani 1 1 d .
H47A H 0.5776 0.3221 0.8822 0.042 Uiso 1 1 calc R
C48 C 0.5309(3) 0.3345(3) 0.9984(2) 0.0438(9) Uani 1 1 d .
H48A H 0.5824 0.2935 1.0253 0.053 Uiso 1 1 calc R
C49 C 0.7075(3) 0.1666(3) 0.8106(2) 0.0404(9) Uani 1 1 d .
H49A H 0.6670 0.2209 0.7848 0.048 Uiso 1 1 calc R
C50 C 0.7795(3) 0.1774(3) 0.8565(2) 0.0409(9) Uani 1 1 d .
H50A H 0.7992 0.2396 0.8696 0.049 Uiso 1 1 calc R
C51 C 0.7706(3) 0.0175(3) 0.84983(19) 0.0351(8) Uani 1 1 d .
H51A H 0.7839 -0.0542 0.8576 0.042 Uiso 1 1 calc R
C52 C 0.4289(3) 0.0841(3) 0.88091(19) 0.0387(9) Uani 1 1 d .
H52A H 0.4282 0.1517 0.8557 0.046 Uiso 1 1 calc R
C53 C 0.3902(3) -0.0469(3) 0.9649(2) 0.0463(10) Uani 1 1 d .
H53A H 0.3582 -0.0891 1.0083 0.056 Uiso 1 1 calc R
C54 C 0.4699(3) -0.0743(3) 0.9115(2) 0.0418(9) Uani 1 1 d .
H54A H 0.5047 -0.1403 0.9107 0.050 Uiso 1 1 calc R
O1 O 0.02299(16) 0.25426(15) 0.62947(11) 0.0249(5) Uani 1 1 d .
O2 O -0.01314(16) 0.24190(15) 0.49263(11) 0.0259(5) Uani 1 1 d .
H2B H 0.0061 0.2468 0.5365 0.039 Uiso 1 1 calc R
O3 O -0.01779(17) -0.06060(16) 0.35646(11) 0.0291(5) Uani 1 1 d .
H3A H -0.0243 -0.1216 0.3516 0.044 Uiso 1 1 calc R
O4 O 0.46419(16) 0.30727(15) 0.75842(11) 0.0263(5) Uani 1 1 d .
O5 O 0.50209(17) 0.15513(15) 0.69607(13) 0.0316(5) Uani 1 1 d .
O6 O 0.51765(17) 0.31800(17) 0.61795(12) 0.0322(5) Uani 1 1 d .
O7 O 0.42408(16) 0.29369(16) 0.25838(13) 0.0314(5) Uani 1 1 d .
O8 O 0.28827(17) 0.35432(15) 0.17644(12) 0.0310(5) Uani 1 1 d .
O9 O 0.33729(16) 0.17432(15) 0.19796(12) 0.0284(5) Uani 1 1 d .
O10 O -0.0801(2) 0.3088(2) 0.08588(16) 0.0621(9) Uani 1 1 d .
O11 O -0.2363(2) 0.2242(2) 0.08028(17) 0.0574(8) Uani 1 1 d .
O12 O -0.0704(3) 0.1654(2) 0.01090(16) 0.0702(9) Uani 1 1 d .
O13 O 0.55996(17) 0.49998(16) 0.76975(12) 0.0344(5) Uani 1 1 d .
H13A H 0.5705 0.5627 0.7619 0.041 Uiso 1 1 d R
H13B H 0.5967 0.4789 0.7296 0.041 Uiso 1 1 d R
O14 O 0.3790(2) 0.64437(19) 0.83108(15) 0.0548(7) Uani 1 1 d .
H14B H 0.3325 0.6761 0.8606 0.066 Uiso 1 1 d R
H14C H 0.4234 0.6832 0.8052 0.066 Uiso 1 1 d R
O1W O 0.66574(19) 0.44501(18) 0.63773(14) 0.0429(6) Uani 1 1 d .
H1WA H 0.6247 0.4018 0.6300 0.052 Uiso 1 1 d R
H1WB H 0.7231 0.4101 0.6451 0.052 Uiso 1 1 d R
O2W O 0.8352(2) 0.45416(18) 0.97493(14) 0.0477(7) Uani 1 1 d .
H2WA H 0.8599 0.4252 1.0160 0.057 Uiso 1 1 d R
H2WB H 0.8544 0.5143 0.9691 0.057 Uiso 1 1 d R
O3W O 0.1311(2) 0.3417(2) 0.07763(17) 0.0691(9) Uani 1 1 d .
H3WA H 0.0668 0.3326 0.0932 0.083 Uiso 1 1 d R
H3WB H 0.1783 0.3352 0.1084 0.083 Uiso 1 1 d R
O4W O 0.8482(2) 0.3675(3) 0.68329(18) 0.0773(10) Uani 1 1 d .
H4WA H 0.9097 0.3434 0.6672 0.093 Uiso 1 1 d R
H4WB H 0.8361 0.3767 0.7315 0.093 Uiso 1 1 d R
O5W O 0.7737(2) 0.4126(2) 0.83768(17) 0.0656(9) Uani 1 1 d .
H5WA H 0.7893 0.4319 0.8795 0.079 Uiso 1 1 d R
H5WB H 0.7209 0.4556 0.8341 0.079 Uiso 1 1 d R
O6WA O 0.8307(4) -0.1590(3) 1.0027(2) 0.078(2) Uiso 0.789(10) 1 d P
O6WB O 0.7349(6) -0.2062(6) 0.9548(5) 0.071(3) Uiso 0.407(9) 1 d P
O6WC O 0.9024(11) -0.0765(10) 0.9968(8) 0.151(8) Uiso 0.426(14) 1 d P
H6 H 0.416(4) 0.397(3) 1.077(3) 0.073(15) Uiso 1 1 d .
H8 H 0.867(5) 0.073(4) 0.917(3) 0.11(2) Uiso 1 1 d .
H10 H 0.320(3) 0.094(3) 0.968(2) 0.084(16) Uiso 1 1 d D

loop_
_atom_site_aniso_label
_atom_site_aniso_U_11
_atom_site_aniso_U_22
_atom_site_aniso_U_33
_atom_site_aniso_U_23
_atom_site_aniso_U_13
_atom_site_aniso_U_12
Cu1 0.0231(2) 0.0311(2) 0.0198(2) 0.00105(15) -0.00296(15) -0.00728(16)
Cu2 0.0215(2) 0.0341(2) 0.0207(2) -0.00620(16) 0.00158(15) -0.00777(16)
S1 0.0207(4) 0.0243(4) 0.0197(4) -0.0019(3) -0.0053(3) -0.0049(3)
S2 0.0207(4) 0.0250(4) 0.0223(4) -0.0013(3) 0.0014(3) -0.0060(3)
S3 0.0560(6) 0.0481(5) 0.0403(6) 0.0164(4) -0.0278(5) -0.0246(5)
N1 0.0379(17) 0.0253(13) 0.0221(14) -0.0003(10) -0.0027(12) -0.0072(12)
N2 0.0235(14) 0.0323(14) 0.0229(14) -0.0048(11) -0.0023(11) -0.0046(11)
N3 0.0190(13) 0.0257(13) 0.0199(13) -0.0020(10) -0.0020(10) -0.0029(10)
N4 0.0200(14) 0.0244(13) 0.0277(14) -0.0028(10) -0.0027(11) -0.0024(10)
N5 0.0261(15) 0.0320(14) 0.0226(14) -0.0055(11) -0.0024(11) -0.0057(11)
N6 0.071(3) 0.0517(19) 0.0180(17) -0.0009(14) -0.0047(16) -0.0141(18)
N7 0.0255(15) 0.0342(14) 0.0237(14) -0.0068(11) -0.0001(11) -0.0057(12)
N8 0.0303(19) 0.089(3) 0.042(2) -0.0155(19) -0.0064(15) -0.0111(18)
N9 0.0270(15) 0.0332(14) 0.0239(14) -0.0071(11) 0.0017(11) -0.0056(12)
N10 0.053(2) 0.068(2) 0.0265(17) -0.0068(15) 0.0105(15) 0.0214(18)
C1 0.0261(17) 0.0237(15) 0.0161(15) -0.0061(12) -0.0018(12) -0.0067(13)
C2 0.0271(17) 0.0215(14) 0.0192(15) -0.0031(12) -0.0068(13) -0.0046(12)
C3 0.0199(16) 0.0186(14) 0.0202(15) -0.0066(11) -0.0051(12) -0.0022(12)
C4 0.0249(16) 0.0184(14) 0.0176(15) -0.0033(11) -0.0017(12) -0.0040(12)
C5 0.0240(16) 0.0181(14) 0.0173(15) -0.0038(11) -0.0033(12) -0.0027(12)
C6 0.0256(17) 0.0194(14) 0.0193(15) -0.0003(11) -0.0070(12) -0.0034(12)
C7 0.0221(16) 0.0170(13) 0.0163(14) 0.0003(11) -0.0052(12) -0.0012(12)
C8 0.0173(15) 0.0197(14) 0.0250(16) -0.0001(12) -0.0066(12) -0.0045(12)
C9 0.0162(15) 0.0199(14) 0.0193(15) 0.0021(11) -0.0002(12) -0.0037(11)
C10 0.0259(17) 0.0214(14) 0.0182(15) -0.0019(11) -0.0059(12) -0.0050(12)
C11 0.0184(15) 0.0197(14) 0.0189(15) 0.0000(11) -0.0041(12) -0.0058(12)
C12 0.0264(18) 0.0346(17) 0.0239(17) -0.0061(13) -0.0002(13) -0.0125(14)
C13 0.0179(16) 0.0340(16) 0.0223(16) -0.0048(13) 0.0005(12) -0.0128(13)
C14 0.0273(18) 0.0302(16) 0.0300(18) 0.0008(13) -0.0025(14) -0.0114(14)
C15 0.0291(18) 0.0403(18) 0.0280(18) 0.0074(14) -0.0104(14) -0.0165(15)
C16 0.0324(19) 0.0411(18) 0.0217(17) 0.0008(14) -0.0109(14) -0.0169(15)
C17 0.0192(16) 0.0350(17) 0.0196(16) -0.0021(13) -0.0002(12) -0.0129(13)
C18 0.0284(18) 0.0336(16) 0.0180(16) -0.0044(13) -0.0007(13) -0.0112(14)
C19 0.0213(16) 0.0223(14) 0.0209(15) -0.0078(12) -0.0050(12) -0.0013(12)
C20 0.0164(15) 0.0201(14) 0.0184(15) 0.0022(11) -0.0010(12) -0.0010(11)
C21 0.0171(15) 0.0321(16) 0.0172(15) 0.0014(12) -0.0018(12) -0.0081(13)
C22 0.045(2) 0.0344(18) 0.0292(19) 0.0011(14) -0.0036(16) -0.0074(16)
C23 0.069(3) 0.0354(19) 0.0266(19) 0.0033(15) -0.0058(18) -0.0075(19)
C24 0.075(3) 0.0286(18) 0.031(2) 0.0002(15) -0.0200(19) 0.0026(18)
C25 0.047(2) 0.041(2) 0.049(2) -0.0144(18) -0.029(2) 0.0131(18)
C26 0.032(2) 0.057(2) 0.057(3) -0.021(2) -0.0233(19) 0.0150(18)
C27 0.023(2) 0.075(3) 0.054(3) -0.028(2) 0.0009(18) -0.0097(19)
C28 0.034(2) 0.063(2) 0.037(2) -0.0100(18) 0.0030(17) -0.0205(18)
C29 0.035(2) 0.0417(19) 0.0282(18) -0.0041(15) -0.0010(15) -0.0123(16)
C30 0.0287(18) 0.0283(16) 0.0304(18) -0.0098(13) -0.0067(14) 0.0028(14)
C31 0.0266(19) 0.046(2) 0.040(2) -0.0164(16) -0.0084(16) 0.0039(16)
C32 0.059(3) 0.0225(16) 0.0319(19) -0.0080(14) -0.0172(17) 0.0068(16)
C33 0.0344(19) 0.0236(15) 0.0261(17) -0.0062(13) -0.0076(14) 0.0014(14)
C34 0.0241(18) 0.0384(18) 0.0227(17) 0.0006(13) -0.0046(13) -0.0060(14)
C35 0.0203(17) 0.049(2) 0.0241(17) 0.0040(15) 0.0009(13) -0.0054(15)
C36 0.0308(19) 0.0386(18) 0.0197(17) 0.0003(13) 0.0027(14) 0.0027(15)
C37 0.046(2) 0.0272(16) 0.0219(17) -0.0067(13) -0.0008(15) -0.0009(15)
C38 0.050(2) 0.0247(16) 0.0308(19) -0.0089(14) -0.0136(16) -0.0040(15)
C39 0.035(2) 0.0282(17) 0.051(2) -0.0061(15) -0.0161(17) -0.0090(15)
C40 0.0214(18) 0.042(2) 0.053(2) -0.0036(17) -0.0029(16) -0.0103(15)
C41 0.0224(18) 0.0378(18) 0.042(2) -0.0029(15) 0.0019(15) -0.0071(15)
C42 0.0234(16) 0.0176(14) 0.0246(16) -0.0017(12) -0.0048(13) -0.0010(12)
C43 0.0316(19) 0.0206(15) 0.0342(18) -0.0010(13) -0.0091(14) -0.0024(13)
C44 0.0345(19) 0.0207(15) 0.0197(16) -0.0023(12) -0.0029(13) 0.0005(13)
C45 0.0234(17) 0.0208(14) 0.0203(15) 0.0005(12) -0.0046(12) 0.0032(12)
C46 0.037(2) 0.044(2) 0.0286(19) -0.0082(15) 0.0031(15) -0.0089(16)
C47 0.035(2) 0.0376(18) 0.035(2) -0.0088(15) -0.0118(15) 0.0037(15)
C48 0.061(3) 0.0350(19) 0.039(2) 0.0012(16) -0.0255(19) -0.0024(18)
C49 0.043(2) 0.0375(19) 0.040(2) -0.0059(16) -0.0015(17) -0.0022(16)
C50 0.044(2) 0.042(2) 0.042(2) -0.0159(17) 0.0013(17) -0.0213(18)
C51 0.032(2) 0.0416(19) 0.0321(19) -0.0064(15) -0.0033(15) -0.0028(16)
C52 0.047(2) 0.044(2) 0.0234(18) -0.0056(15) -0.0049(16) 0.0089(17)
C53 0.048(2) 0.053(2) 0.034(2) -0.0057(17) 0.0138(17) -0.0124(19)
C54 0.051(2) 0.0354(19) 0.034(2) -0.0052(15) 0.0161(17) -0.0110(17)
O1 0.0208(11) 0.0351(11) 0.0193(11) -0.0038(9) -0.0033(9) -0.0030(9)
O2 0.0237(12) 0.0377(12) 0.0171(11) -0.0035(9) -0.0010(9) -0.0084(9)
O3 0.0359(13) 0.0320(11) 0.0221(11) -0.0016(9) -0.0097(10) -0.0101(10)
O4 0.0296(12) 0.0300(11) 0.0225(11) -0.0064(9) -0.0088(9) -0.0064(9)
O5 0.0308(13) 0.0287(11) 0.0369(13) -0.0057(9) -0.0119(10) 0.0036(10)
O6 0.0275(13) 0.0464(13) 0.0243(12) 0.0013(10) -0.0047(9) -0.0164(10)
O7 0.0197(12) 0.0369(12) 0.0382(13) -0.0047(10) 0.0004(10) -0.0098(10)
O8 0.0356(13) 0.0311(11) 0.0242(12) 0.0039(9) -0.0005(10) -0.0060(10)
O9 0.0269(12) 0.0296(11) 0.0276(12) -0.0068(9) 0.0051(9) -0.0044(9)
O10 0.079(2) 0.0523(16) 0.0616(19) 0.0294(13) -0.0445(16) -0.0371(15)
O11 0.0572(19) 0.0513(16) 0.070(2) 0.0102(13) -0.0406(15) -0.0143(13)
O12 0.095(3) 0.088(2) 0.0285(15) 0.0136(14) -0.0159(15) -0.0253(19)
O13 0.0329(13) 0.0394(13) 0.0328(13) -0.0073(10) 0.0030(10) -0.0176(10)
O14 0.068(2) 0.0461(15) 0.0485(17) -0.0023(12) 0.0081(14) -0.0183(14)
O1W 0.0310(14) 0.0518(15) 0.0489(15) -0.0137(12) -0.0017(11) -0.0123(11)
O2W 0.0555(18) 0.0413(14) 0.0466(16) 0.0006(11) -0.0149(13) -0.0001(12)
O3W 0.074(2) 0.075(2) 0.066(2) 0.0238(15) -0.0410(17) -0.0399(17)
O4W 0.0405(18) 0.132(3) 0.060(2) -0.0415(19) -0.0089(15) 0.0316(18)
O5W 0.0397(17) 0.091(2) 0.073(2) -0.0439(17) -0.0070(15) 0.0091(15)

loop_
_atom_type_symbol
_atom_type_description
_atom_type_scat_dispersion_real
_atom_type_scat_dispersion_imag
_atom_type_scat_source
C C 0.0033 0.0016 'International Tables Vol C Tables 4.2.6.8 and 6.1.1.4'
H H 0.0000 0.0000 'International Tables Vol C Tables 4.2.6.8 and 6.1.1.4'
N N 0.0061 0.0033 'International Tables Vol C Tables 4.2.6.8 and 6.1.1.4'
O O 0.0106 0.0060 'International Tables Vol C Tables 4.2.6.8 and 6.1.1.4'
S S 0.1246 0.1234 'International Tables Vol C Tables 4.2.6.8 and 6.1.1.4'
Cu Cu 0.3201 1.2651 'International Tables Vol C Tables 4.2.6.8 and 6.1.1.4'

loop_
_geom_angle_atom_site_label_1
_geom_angle_atom_site_label_2
_geom_angle_atom_site_label_3
_geom_angle
_geom_angle_site_symmetry_1
_geom_angle_site_symmetry_3
N5 Cu1 O13 88.95(10) . .
N5 Cu1 N1 175.47(10) . .
O13 Cu1 N1 93.24(10) . .
N5 Cu1 N2 95.94(10) . .
O13 Cu1 N2 174.79(10) . .
N1 Cu1 N2 81.76(10) . .
N5 Cu1 O4 89.52(9) . .
O13 Cu1 O4 87.55(8) . .
N1 Cu1 O4 94.54(9) . .
N2 Cu1 O4 94.26(9) . .
N9 Cu2 N7 91.56(10) . .
N9 Cu2 N3 175.08(10) . .
N7 Cu2 N3 93.32(10) . .
N9 Cu2 N4 93.20(10) . .
N7 Cu2 N4 173.80(10) . .
N3 Cu2 N4 81.98(10) . .
N9 Cu2 O5 93.87(9) . .
N7 Cu2 O5 102.06(9) . .
N3 Cu2 O5 84.46(8) . .
N4 Cu2 O5 81.59(8) . .
O5 S1 O6 112.80(14) . .
O5 S1 O4 110.70(12) . .
O6 S1 O4 112.73(12) . .
O5 S1 C3 106.45(13) . .
O6 S1 C3 106.28(13) . .
O4 S1 C3 107.43(13) . .
O9 S2 O7 113.17(13) . .
O9 S2 O8 111.56(13) . .
O7 S2 O8 111.01(13) . .
O9 S2 C9 107.06(12) . .
O7 S2 C9 106.99(13) . .
O8 S2 C9 106.65(13) . .
O11 S3 O10 112.48(18) . .
O11 S3 O12 112.63(18) . .
O10 S3 O12 111.98(19) . .
O11 S3 C15 107.51(16) . .
O10 S3 C15 105.73(15) . .
O12 S3 C15 105.94(17) . .
C22 N1 C33 118.1(3) . .
C22 N1 Cu1 129.9(2) . .
C33 N1 Cu1 112.0(2) . .
C29 N2 C30 118.0(3) . .
C29 N2 Cu1 129.9(2) . .
C30 N2 Cu1 112.1(2) . .
C34 N3 C45 118.3(3) . .
C34 N3 Cu2 129.0(2) . .
C45 N3 Cu2 112.64(19) . .
C41 N4 C42 118.1(3) . .
C41 N4 Cu2 130.0(2) . .
C42 N4 Cu2 111.92(19) . .
C46 N5 C47 105.9(3) . .
C46 N5 Cu1 130.1(2) . .
C47 N5 Cu1 123.8(2) . .
C46 N6 C48 108.3(3) . .
C51 N7 C49 105.1(3) . .
C51 N7 Cu2 127.5(2) . .
C49 N7 Cu2 126.7(2) . .
C51 N8 C50 107.1(3) . .
C52 N9 C54 106.0(3) . .
C52 N9 Cu2 127.2(2) . .
C54 N9 Cu2 126.3(2) . .
C52 N10 C53 108.3(3) . .
C2 C1 C19 119.0(3) . .
C2 C1 C18 120.8(3) . .
C19 C1 C18 120.2(3) . .
C1 C2 C3 121.0(3) . .
C4 C3 C2 120.0(3) . .
C4 C3 S1 121.1(2) . .
C2 C3 S1 118.8(2) . .
C5 C4 C3 120.7(3) . .
C4 C5 C19 119.3(3) . .
C4 C5 C6 120.2(3) . .
C19 C5 C6 120.4(3) . .
C5 C6 C7 117.5(2) . .
C8 C7 C20 118.1(2) . .
C8 C7 C6 120.2(2) . .
C20 C7 C6 121.5(2) . .
C9 C8 C7 120.8(3) . .
C8 C9 C10 120.4(3) . .
C8 C9 S2 121.9(2) . .
C10 C9 S2 117.5(2) . .
C11 C10 C9 120.3(3) . .
C10 C11 C20 118.9(3) . .
C10 C11 C12 123.8(3) . .
C20 C11 C12 117.2(2) . .
C11 C12 C13 117.7(2) . .
C14 C13 C21 119.3(3) . .
C14 C13 C12 120.5(3) . .
C21 C13 C12 120.0(3) . .
C13 C14 C15 120.3(3) . .
C14 C15 C16 119.7(3) . .
C14 C15 S3 120.3(2) . .
C16 C15 S3 119.9(2) . .
C17 C16 C15 121.4(3) . .
C16 C17 C21 118.1(3) . .
C16 C17 C18 120.0(3) . 2_556
C21 C17 C18 121.9(3) . 2_556
C17 C18 C1 116.6(2) 2_556 .
O1 C19 C5 121.5(3) . .
O1 C19 C1 118.6(3) . .
C5 C19 C1 119.8(3) . .
O2 C20 C7 123.5(2) . .
O2 C20 C11 115.1(2) . .
C7 C20 C11 121.4(2) . .
O3 C21 C13 116.5(3) . .
O3 C21 C17 122.5(3) . .
C13 C21 C17 121.0(3) . .
N1 C22 C23 122.7(4) . .
C24 C23 C22 119.3(3) . .
C23 C24 C32 120.0(3) . .
C26 C25 C32 120.8(3) . .
C25 C26 C31 121.2(3) . .
C28 C27 C31 120.3(3) . .
C27 C28 C29 119.5(3) . .
N2 C29 C28 122.1(3) . .
N2 C30 C31 123.4(3) . .
N2 C30 C33 116.5(3) . .
C31 C30 C33 120.0(3) . .
C30 C31 C27 116.6(3) . .
C30 C31 C26 118.8(3) . .
C27 C31 C26 124.6(3) . .
C24 C32 C33 117.1(3) . .
C24 C32 C25 123.8(3) . .
C33 C32 C25 119.1(3) . .
N1 C33 C32 122.8(3) . .
N1 C33 C30 117.1(3) . .
C32 C33 C30 120.0(3) . .
N3 C34 C35 122.6(3) . .
C36 C35 C34 119.2(3) . .
C35 C36 C44 120.2(3) . .
C38 C37 C44 121.8(3) . .
C37 C38 C43 121.0(3) . .
C40 C39 C43 119.6(3) . .
C39 C40 C41 120.0(3) . .
N4 C41 C40 122.3(3) . .
N4 C42 C43 123.3(3) . .
N4 C42 C45 116.8(3) . .
C43 C42 C45 119.8(3) . .
C42 C43 C39 116.6(3) . .
C42 C43 C38 118.6(3) . .
C39 C43 C38 124.7(3) . .
C36 C44 C45 116.8(3) . .
C36 C44 C37 125.0(3) . .
C45 C44 C37 118.3(3) . .
N3 C45 C44 123.0(3) . .
N3 C45 C42 116.6(3) . .
C44 C45 C42 120.4(3) . .
N5 C46 N6 110.4(3) . .
C48 C47 N5 110.1(3) . .
C47 C48 N6 105.2(3) . .
C50 C49 N7 110.2(3) . .
C49 C50 N8 107.0(3) . .
N8 C51 N7 110.6(3) . .
N9 C52 N10 110.4(3) . .
C54 C53 N10 106.1(3) . .
C53 C54 N9 109.2(3) . .
S1 O4 Cu1 134.31(12) . .
S1 O5 Cu2 155.19(13) . .
O6WC O6WA O6WB 143.4(6) . .

loop_
_geom_bond_atom_site_label_1
_geom_bond_atom_site_label_2
_geom_bond_distance
_geom_bond_site_symmetry_2
Cu1 N5 1.970(2) .
Cu1 O13 1.998(2) .
Cu1 N1 2.026(3) .
Cu1 N2 2.027(3) .
Cu1 O4 2.308(2) .
Cu2 N9 1.978(2) .
Cu2 N7 1.980(3) .
Cu2 N3 2.013(2) .
Cu2 N4 2.028(2) .
Cu2 O5 2.389(2) .
S1 O5 1.449(2) .
S1 O6 1.453(2) .
S1 O4 1.461(2) .
S1 C3 1.766(3) .
S2 O9 1.457(2) .
S2 O7 1.459(2) .
S2 O8 1.465(2) .
S2 C9 1.761(3) .
S3 O11 1.439(3) .
S3 O10 1.460(3) .
S3 O12 1.465(3) .
S3 C15 1.764(3) .
N1 C22 1.317(4) .
N1 C33 1.356(4) .
N2 C29 1.329(4) .
N2 C30 1.360(4) .
N3 C34 1.317(4) .
N3 C45 1.356(4) .
N4 C41 1.329(4) .
N4 C42 1.358(4) .
N5 C46 1.305(4) .
N5 C47 1.365(4) .
N6 C46 1.338(5) .
N6 C48 1.358(5) .
N7 C51 1.335(4) .
N7 C49 1.357(4) .
N8 C51 1.330(5) .
N8 C50 1.357(5) .
N9 C52 1.307(4) .
N9 C54 1.376(4) .
N10 C52 1.335(5) .
N10 C53 1.350(5) .
C1 C2 1.378(4) .
C1 C19 1.420(4) .
C1 C18 1.523(4) .
C2 C3 1.388(4) .
C3 C4 1.386(4) .
C4 C5 1.385(4) .
C5 C19 1.407(4) .
C5 C6 1.523(4) .
C6 C7 1.532(4) .
C7 C8 1.392(4) .
C7 C20 1.394(4) .
C8 C9 1.382(4) .
C9 C10 1.397(4) .
C10 C11 1.369(4) .
C11 C20 1.414(4) .
C11 C12 1.509(4) .
C12 C13 1.513(4) .
C13 C14 1.388(4) .
C13 C21 1.400(4) .
C14 C15 1.389(4) .
C15 C16 1.392(4) .
C16 C17 1.386(4) .
C17 C21 1.406(4) .
C17 C18 1.519(4) 2_556
C18 C17 1.519(4) 2_556
C19 O1 1.333(3) .
C20 O2 1.352(3) .
C21 O3 1.349(3) .
C22 C23 1.402(5) .
C23 C24 1.352(5) .
C24 C32 1.398(5) .
C25 C26 1.354(5) .
C25 C32 1.425(5) .
C26 C31 1.432(5) .
C27 C28 1.358(5) .
C27 C31 1.399(5) .
C28 C29 1.399(5) .
C30 C31 1.398(5) .
C30 C33 1.426(4) .
C32 C33 1.402(4) .
C34 C35 1.397(4) .
C35 C36 1.358(5) .
C36 C44 1.397(4) .
C37 C38 1.342(5) .
C37 C44 1.427(4) .
C38 C43 1.437(4) .
C39 C40 1.360(5) .
C39 C43 1.410(5) .
C40 C41 1.388(5) .
C42 C43 1.399(4) .
C42 C45 1.430(4) .
C44 C45 1.400(4) .
C47 C48 1.345(5) .
C49 C50 1.326(5) .
C53 C54 1.342(5) .
O6WA O6WC 1.485(14) .
O6WA O6WB 1.773(9) .
